data_2224810
loop_
_publ_author_name
'Niedzia\/lkowski, Pawe\/l'
'Trzybi\'nski, Damian'
'Sikorski, Artur'
'Ossowski, Tadeusz'

_publ_section_title
;
 1,8-Bis(tosyloxy)-9,10-anthraquinone
;
_journal_coeditor_code XU2694
_journal_issue 1
_journal_name_full 'Acta Crystallographica Section E'
_journal_page_first o33
_journal_page_last o34
_journal_paper_doi 10.1107/S1600536809051009
_journal_volume 66
_journal_year 2010
_chemical_formula_iupac 'C28 H20 O8 S2'
_chemical_formula_moiety 'C28 H20 O8 S2'
_chemical_formula_sum 'C28 H20 O8 S2'
_chemical_formula_weight 548.58
_chemical_name_systematic
;
1,8-Bis(tosyloxy)-9,10-anthraquinone
;
_space_group_IT_number 14
_symmetry_cell_setting monoclinic
_symmetry_space_group_name_Hall '-P 2ybc'
_symmetry_space_group_name_H-M 'P 1 21/c 1'
_atom_sites_solution_hydrogens geom
_atom_sites_solution_primary direct
_atom_sites_solution_secondary difmap
_cell_angle_alpha 90.00
_cell_angle_beta 100.36(3)
_cell_angle_gamma 90.00
_cell_formula_units_Z 4
_cell_length_a 8.263(2)
_cell_length_b 27.473(5)
_cell_length_c 11.162(2)
_cell_measurement_reflns_used 10108
_cell_measurement_temperature 295(2)
_cell_measurement_theta_max 29.2411
_cell_measurement_theta_min 3.1949
_cell_volume 2492.6(9)
_computing_cell_refinement 'CrysAlis RED (Oxford Diffraction, 2008)'
_computing_data_collection 'CrysAlis CCD (Oxford Diffraction, 2008)'
_computing_data_reduction 'CrysAlis RED (Oxford Diffraction, 2008)'
_computing_molecular_graphics 'ORTEP-3 (Farrugia, 1997)'
_computing_publication_material 'SHELXL97 (Sheldrick, 2008) and PLATON (Spek, 2009)'
_computing_structure_refinement 'SHELXL97 (Sheldrick, 2008)'
_computing_structure_solution 'SHELXS97 (Sheldrick, 2008)'
_diffrn_ambient_temperature 295(2)
_diffrn_detector_area_resol_mean 10.4002
_diffrn_measured_fraction_theta_full 0.990
_diffrn_measured_fraction_theta_max 0.990
_diffrn_measurement_device_type 'Oxford Diffraction Gemini R ULTRA Ruby CCD'
_diffrn_measurement_method \w
_diffrn_radiation_monochromator graphite
_diffrn_radiation_source 'Enhance (Mo) X-ray Source'
_diffrn_radiation_type MoK\a
_diffrn_radiation_wavelength 0.71073
_diffrn_reflns_av_R_equivalents 0.0503
_diffrn_reflns_av_sigmaI/netI 0.0337
_diffrn_reflns_limit_h_max 9
_diffrn_reflns_limit_h_min -9
_diffrn_reflns_limit_k_max 32
_diffrn_reflns_limit_k_min -28
_diffrn_reflns_limit_l_max 11
_diffrn_reflns_limit_l_min -13
_diffrn_reflns_number 18048
_diffrn_reflns_theta_full 25.05
_diffrn_reflns_theta_max 25.05
_diffrn_reflns_theta_min 3.20
_diffrn_standards_number 0
_exptl_absorpt_coefficient_mu 0.266
_exptl_absorpt_correction_type none
_exptl_crystal_colour yellow
_exptl_crystal_density_diffrn 1.462
_exptl_crystal_density_method 'not measured'
_exptl_crystal_description block
_exptl_crystal_F_000 1136
_exptl_crystal_size_max 0.4
_exptl_crystal_size_mid 0.3
_exptl_crystal_size_min 0.15
_refine_diff_density_max 0.458
_refine_diff_density_min -0.321
_refine_ls_extinction_method none
_refine_ls_goodness_of_fit_ref 1.145
_refine_ls_hydrogen_treatment constr
_refine_ls_matrix_type full
_refine_ls_number_parameters 345
_refine_ls_number_reflns 4371
_refine_ls_number_restraints 0
_refine_ls_restrained_S_all 1.145
_refine_ls_R_factor_all 0.0745
_refine_ls_R_factor_gt 0.0577
_refine_ls_shift/su_max 0.002
_refine_ls_shift/su_mean 0.000
_refine_ls_structure_factor_coef Fsqd
_refine_ls_weighting_details 'calc w=1/[\s^2^(Fo^2^)+(0.0997P)^2^+0.3332P] where P=(Fo^2^+2Fc^2^)/3'
_refine_ls_weighting_scheme calc
_refine_ls_wR_factor_gt 0.1537
_refine_ls_wR_factor_ref 0.1629
_reflns_number_gt 3374
_reflns_number_total 4371
_reflns_threshold_expression I>2sigma(I)
_cod_data_source_file xu2694.cif
_cod_data_source_block I
_cod_original_sg_symbol_H-M 'P 21/c'
_cod_database_code 2224810
_cod_database_fobs_code 2224810

loop_
_symmetry_equiv_pos_as_xyz
'x, y, z'
'-x, 1/2+y, 1/2-z'
'-x, -y, -z'
'x, 1/2-y, 1/2+z'

loop_
_atom_site_type_symbol
_atom_site_label
_atom_site_fract_x
_atom_site_fract_y
_atom_site_fract_z
_atom_site_U_iso_or_equiv
_atom_site_adp_type
_atom_site_calc_flag
_atom_site_refinement_flags
_atom_site_occupancy
_atom_site_disorder_assembly
_atom_site_disorder_group
C C1 0.1135(3) 0.52337(10) 0.7763(2) 0.0427(6) Uani d . 1 . .
C C2 0.0657(4) 0.47974(11) 0.8207(3) 0.0575(8) Uani d . 1 . .
H H2 0.0301 0.4789 0.8951 0.069 Uiso calc R 1 . .
C C3 0.0707(4) 0.43742(11) 0.7550(3) 0.0636(9) Uani d . 1 . .
H H3 0.0365 0.4082 0.7843 0.076 Uiso calc R 1 . .
C C4 0.1262(4) 0.43846(11) 0.6463(3) 0.0548(8) Uani d . 1 . .
H H4 0.1311 0.4098 0.6027 0.066 Uiso calc R 1 . .
C C5 0.3761(3) 0.52607(12) 0.3386(2) 0.0511(7) Uani d . 1 . .
H H5 0.3765 0.4972 0.2949 0.061 Uiso calc R 1 . .
C C6 0.4458(4) 0.56703(12) 0.3008(3) 0.0560(8) Uani d . 1 . .
H H6 0.4921 0.5660 0.2308 0.067 Uiso calc R 1 . .
C C7 0.4480(4) 0.60985(11) 0.3654(3) 0.0518(7) Uani d . 1 . .
H H7 0.5004 0.6372 0.3415 0.062 Uiso calc R 1 . .
C C8 0.3724(3) 0.61198(10) 0.4653(2) 0.0412(6) Uani d . 1 . .
C C9 0.2008(3) 0.57330(9) 0.6073(2) 0.0393(6) Uani d . 1 . .
C C10 0.2362(3) 0.48179(10) 0.4841(3) 0.0469(7) Uani d . 1 . .
C C11 0.1676(3) 0.52607(9) 0.6648(2) 0.0391(6) Uani d . 1 . .
C C12 0.1754(3) 0.48225(9) 0.6010(3) 0.0430(6) Uani d . 1 . .
C C13 0.2964(3) 0.57106(9) 0.5061(2) 0.0385(6) Uani d . 1 . .
C C14 0.3048(3) 0.52732(10) 0.4419(2) 0.0419(6) Uani d . 1 . .
O O15 0.0972(2) 0.56551(7) 0.84323(17) 0.0486(5) Uani d . 1 . .
S S16 0.22980(10) 0.57749(3) 0.96370(6) 0.0532(3) Uani d . 1 . .
O O17 0.1499(3) 0.61401(9) 1.0209(2) 0.0762(7) Uani d . 1 . .
O O18 0.2768(3) 0.53273(8) 1.02503(19) 0.0653(6) Uani d . 1 . .
C C19 0.3976(3) 0.60173(10) 0.9090(2) 0.0449(6) Uani d . 1 . .
C C20 0.3917(4) 0.64943(11) 0.8680(3) 0.0541(8) Uani d . 1 . .
H H20 0.3000 0.6687 0.8712 0.065 Uiso calc R 1 . .
C C21 0.5222(4) 0.66780(11) 0.8228(3) 0.0540(8) Uani d . 1 . .
H H21 0.5183 0.6998 0.7955 0.065 Uiso calc R 1 . .
C C22 0.6606(4) 0.63985(11) 0.8167(3) 0.0546(7) Uani d . 1 . .
C C23 0.6631(4) 0.59232(11) 0.8589(3) 0.0644(9) Uani d . 1 . .
H H23 0.7547 0.5730 0.8561 0.077 Uiso calc R 1 . .
C C24 0.5337(4) 0.57324(11) 0.9046(3) 0.0582(8) Uani d . 1 . .
H H24 0.5376 0.5413 0.9325 0.070 Uiso calc R 1 . .
C C25 0.8010(5) 0.66019(14) 0.7636(4) 0.0856(12) Uani d . 1 . .
H H25A 0.8561 0.6342 0.7297 0.128 Uiso calc R 1 . .
H H25B 0.8771 0.6762 0.8264 0.128 Uiso calc R 1 . .
H H25C 0.7595 0.6832 0.7007 0.128 Uiso calc R 1 . .
O O26 0.1427(3) 0.61106(7) 0.63596(19) 0.0530(5) Uani d . 1 . .
O O27 0.2365(3) 0.44406(8) 0.4261(2) 0.0714(7) Uani d . 1 . .
O O28 0.3778(2) 0.65378(6) 0.53713(16) 0.0471(5) Uani d . 1 . .
S S29 0.34049(9) 0.70699(2) 0.48060(7) 0.0481(2) Uani d . 1 . .
O O30 0.3284(3) 0.73551(8) 0.5843(2) 0.0638(6) Uani d . 1 . .
O O31 0.4611(3) 0.71850(8) 0.4092(2) 0.0643(6) Uani d . 1 . .
C C32 0.1493(3) 0.70184(10) 0.3851(3) 0.0444(6) Uani d . 1 . .
C C33 0.1394(4) 0.70045(11) 0.2604(3) 0.0556(8) Uani d . 1 . .
H H33 0.2343 0.7015 0.2266 0.067 Uiso calc R 1 . .
C C34 -0.0135(4) 0.69754(12) 0.1866(3) 0.0586(8) Uani d . 1 . .
H H34 -0.0206 0.6962 0.1026 0.070 Uiso calc R 1 . .
C C35 -0.1561(4) 0.69661(10) 0.2349(3) 0.0525(7) Uani d . 1 . .
C C36 -0.1428(4) 0.69827(11) 0.3605(3) 0.0533(7) Uani d . 1 . .
H H36 -0.2380 0.6979 0.3941 0.064 Uiso calc R 1 . .
C C37 0.0083(3) 0.70044(10) 0.4368(3) 0.0488(7) Uani d . 1 . .
H H37 0.0156 0.7010 0.5209 0.059 Uiso calc R 1 . .
C C38 -0.3217(5) 0.69311(16) 0.1525(4) 0.0821(11) Uani d . 1 . .
H H38A -0.3199 0.7114 0.0795 0.123 Uiso calc R 1 . .
H H38B -0.4047 0.7061 0.1936 0.123 Uiso calc R 1 . .
H H38C -0.3458 0.6596 0.1320 0.123 Uiso calc R 1 . .

loop_
_atom_site_aniso_label
_atom_site_aniso_U_11
_atom_site_aniso_U_22
_atom_site_aniso_U_33
_atom_site_aniso_U_12
_atom_site_aniso_U_13
_atom_site_aniso_U_23
C1 0.0381(14) 0.0445(15) 0.0461(15) 0.0029(11) 0.0092(11) 0.0010(12)
C2 0.0600(18) 0.0551(18) 0.0611(19) -0.0041(14) 0.0213(15) 0.0089(15)
C3 0.065(2) 0.0446(17) 0.083(2) -0.0099(14) 0.0186(18) 0.0101(16)
C4 0.0511(16) 0.0393(15) 0.072(2) -0.0036(12) 0.0054(15) -0.0027(14)
C5 0.0485(16) 0.0628(19) 0.0408(16) 0.0076(13) 0.0051(12) -0.0107(13)
C6 0.0539(17) 0.077(2) 0.0393(16) 0.0067(15) 0.0131(13) -0.0016(14)
C7 0.0536(16) 0.0576(18) 0.0457(16) 0.0011(13) 0.0127(13) 0.0055(13)
C8 0.0388(13) 0.0450(15) 0.0383(14) 0.0039(11) 0.0029(11) 0.0020(11)
C9 0.0376(13) 0.0422(14) 0.0372(14) 0.0016(11) 0.0045(11) -0.0010(11)
C10 0.0436(14) 0.0440(16) 0.0504(16) 0.0015(11) 0.0017(12) -0.0101(13)
C11 0.0345(13) 0.0406(14) 0.0412(14) 0.0019(10) 0.0046(10) 0.0015(11)
C12 0.0365(13) 0.0406(15) 0.0504(16) 0.0005(11) 0.0041(11) -0.0014(12)
C13 0.0364(13) 0.0456(14) 0.0321(13) 0.0053(11) 0.0029(10) 0.0001(11)
C14 0.0381(13) 0.0480(15) 0.0375(14) 0.0056(11) 0.0010(11) -0.0053(12)
O15 0.0510(11) 0.0515(11) 0.0462(11) 0.0089(8) 0.0163(9) 0.0006(8)
S16 0.0651(5) 0.0582(5) 0.0396(4) 0.0068(3) 0.0181(3) -0.0027(3)
O17 0.0945(18) 0.0811(17) 0.0624(14) 0.0122(13) 0.0391(13) -0.0169(12)
O18 0.0802(15) 0.0693(14) 0.0469(12) 0.0063(11) 0.0126(11) 0.0156(10)
C19 0.0543(16) 0.0428(15) 0.0372(14) 0.0068(12) 0.0070(12) -0.0058(11)
C20 0.0512(17) 0.0468(16) 0.0612(19) 0.0107(13) 0.0018(14) -0.0073(14)
C21 0.0632(19) 0.0402(15) 0.0557(18) 0.0016(13) 0.0025(15) -0.0025(13)
C22 0.0587(18) 0.0450(16) 0.0602(18) -0.0005(13) 0.0111(15) -0.0095(13)
C23 0.060(2) 0.0445(18) 0.092(3) 0.0124(14) 0.0231(17) -0.0039(16)
C24 0.066(2) 0.0404(16) 0.070(2) 0.0106(14) 0.0173(16) 0.0004(14)
C25 0.084(3) 0.064(2) 0.118(3) -0.0084(19) 0.044(2) -0.004(2)
O26 0.0669(13) 0.0389(11) 0.0587(12) 0.0081(9) 0.0259(10) 0.0001(9)
O27 0.0901(17) 0.0553(13) 0.0714(15) -0.0082(11) 0.0213(13) -0.0257(12)
O28 0.0543(11) 0.0439(11) 0.0429(11) -0.0036(8) 0.0085(8) 0.0006(8)
S29 0.0439(4) 0.0417(4) 0.0596(5) -0.0070(3) 0.0114(3) 0.0020(3)
O30 0.0678(14) 0.0496(12) 0.0720(14) -0.0069(10) 0.0070(11) -0.0169(10)
O31 0.0490(12) 0.0625(14) 0.0855(16) -0.0099(10) 0.0230(11) 0.0141(12)
C32 0.0452(15) 0.0402(14) 0.0500(16) 0.0007(11) 0.0143(12) 0.0055(12)
C33 0.0544(17) 0.0613(18) 0.0564(18) 0.0063(14) 0.0241(14) 0.0098(14)
C34 0.069(2) 0.0629(19) 0.0436(16) 0.0113(15) 0.0102(15) 0.0056(14)
C35 0.0535(17) 0.0416(15) 0.0605(19) 0.0073(12) 0.0050(14) 0.0021(13)
C36 0.0437(16) 0.0584(18) 0.0600(19) 0.0032(13) 0.0156(14) 0.0024(14)
C37 0.0483(15) 0.0535(17) 0.0469(16) -0.0007(12) 0.0144(12) 0.0011(13)
C38 0.066(2) 0.099(3) 0.073(2) 0.010(2) -0.0094(18) -0.001(2)

loop_
_atom_type_symbol
_atom_type_description
_atom_type_scat_dispersion_real
_atom_type_scat_dispersion_imag
_atom_type_scat_source
C C 0.0033 0.0016 'International Tables Vol C Tables 4.2.6.8 and 6.1.1.4'
H H 0.0000 0.0000 'International Tables Vol C Tables 4.2.6.8 and 6.1.1.4'
O O 0.0106 0.0060 'International Tables Vol C Tables 4.2.6.8 and 6.1.1.4'
S S 0.1246 0.1234 'International Tables Vol C Tables 4.2.6.8 and 6.1.1.4'

loop_
_geom_angle_atom_site_label_1
_geom_angle_atom_site_label_2
_geom_angle_atom_site_label_3
_geom_angle_site_symmetry_1
_geom_angle_site_symmetry_3
_geom_angle
_geom_angle_publ_flag
C2 C1 O15 . . 117.8(3) ?
C2 C1 C11 . . 121.6(3) ?
O15 C1 C11 . . 120.6(2) ?
C3 C2 C1 . . 120.2(3) ?
C3 C2 H2 . . 119.9 ?
C1 C2 H2 . . 119.9 ?
C4 C3 C2 . . 119.9(3) ?
C4 C3 H3 . . 120.0 ?
C2 C3 H3 . . 120.0 ?
C3 C4 C12 . . 120.3(3) ?
C3 C4 H4 . . 119.8 ?
C12 C4 H4 . . 119.8 ?
C6 C5 C14 . . 120.2(3) ?
C6 C5 H5 . . 119.9 ?
C14 C5 H5 . . 119.9 ?
C5 C6 C7 . . 120.6(3) ?
C5 C6 H6 . . 119.7 ?
C7 C6 H6 . . 119.7 ?
C8 C7 C6 . . 119.7(3) ?
C8 C7 H7 . . 120.1 ?
C6 C7 H7 . . 120.1 ?
C7 C8 O28 . . 121.9(2) ?
C7 C8 C13 . . 121.7(3) ?
O28 C8 C13 . . 116.2(2) ?
O26 C9 C13 . . 121.7(2) ?
O26 C9 C11 . . 121.2(2) ?
C13 C9 C11 . . 116.9(2) ?
O27 C10 C12 . . 120.5(3) ?
O27 C10 C14 . . 120.6(3) ?
C12 C10 C14 . . 118.8(2) ?
C1 C11 C12 . . 117.2(2) ?
C1 C11 C9 . . 122.8(2) ?
C12 C11 C9 . . 119.8(2) ?
C4 C12 C11 . . 120.8(3) ?
C4 C12 C10 . . 118.7(3) ?
C11 C12 C10 . . 120.5(2) ?
C8 C13 C14 . . 116.9(2) ?
C8 C13 C9 . . 122.8(2) ?
C14 C13 C9 . . 120.2(2) ?
C5 C14 C13 . . 120.8(3) ?
C5 C14 C10 . . 119.1(2) ?
C13 C14 C10 . . 120.1(2) ?
C1 O15 S16 . . 120.01(16) ?
O17 S16 O18 . . 120.23(15) ?
O17 S16 O15 . . 102.67(14) ?
O18 S16 O15 . . 108.09(12) ?
O17 S16 C19 . . 110.62(15) ?
O18 S16 C19 . . 109.39(14) ?
O15 S16 C19 . . 104.49(12) ?
C24 C19 C20 . . 120.4(3) ?
C24 C19 S16 . . 120.0(2) ?
C20 C19 S16 . . 119.6(2) ?
C21 C20 C19 . . 119.2(3) ?
C21 C20 H20 . . 120.4 ?
C19 C20 H20 . . 120.4 ?
C20 C21 C22 . . 121.7(3) ?
C20 C21 H21 . . 119.2 ?
C22 C21 H21 . . 119.2 ?
C23 C22 C21 . . 117.7(3) ?
C23 C22 C25 . . 121.3(3) ?
C21 C22 C25 . . 121.0(3) ?
C24 C23 C22 . . 121.5(3) ?
C24 C23 H23 . . 119.3 ?
C22 C23 H23 . . 119.3 ?
C23 C24 C19 . . 119.5(3) ?
C23 C24 H24 . . 120.2 ?
C19 C24 H24 . . 120.2 ?
C22 C25 H25A . . 109.5 ?
C22 C25 H25B . . 109.5 ?
H25A C25 H25B . . 109.5 ?
C22 C25 H25C . . 109.5 ?
H25A C25 H25C . . 109.5 ?
H25B C25 H25C . . 109.5 ?
C8 O28 S29 . . 122.72(16) ?
O30 S29 O31 . . 119.70(14) ?
O30 S29 O28 . . 102.71(12) ?
O31 S29 O28 . . 108.68(12) ?
O30 S29 C32 . . 110.80(14) ?
O31 S29 C32 . . 108.96(14) ?
O28 S29 C32 . . 104.82(11) ?
C33 C32 C37 . . 121.0(3) ?
C33 C32 S29 . . 120.1(2) ?
C37 C32 S29 . . 118.9(2) ?
C32 C33 C34 . . 119.0(3) ?
C32 C33 H33 . . 120.5 ?
C34 C33 H33 . . 120.5 ?
C33 C34 C35 . . 121.4(3) ?
C33 C34 H34 . . 119.3 ?
C35 C34 H34 . . 119.3 ?
C34 C35 C36 . . 118.4(3) ?
C34 C35 C38 . . 120.5(3) ?
C36 C35 C38 . . 121.1(3) ?
C37 C36 C35 . . 121.5(3) ?
C37 C36 H36 . . 119.2 ?
C35 C36 H36 . . 119.2 ?
C36 C37 C32 . . 118.6(3) ?
C36 C37 H37 . . 120.7 ?
C32 C37 H37 . . 120.7 ?
C35 C38 H38A . . 109.5 ?
C35 C38 H38B . . 109.5 ?
H38A C38 H38B . . 109.5 ?
C35 C38 H38C . . 109.5 ?
H38A C38 H38C . . 109.5 ?
H38B C38 H38C . . 109.5 ?

loop_
_geom_bond_atom_site_label_1
_geom_bond_atom_site_label_2
_geom_bond_site_symmetry_2
_geom_bond_distance
_geom_bond_publ_flag
C1 C2 . 1.382(4) ?
C1 O15 . 1.398(3) ?
C1 C11 . 1.398(4) ?
C2 C3 . 1.379(5) ?
C2 H2 . 0.9300 ?
C3 C4 . 1.372(5) ?
C3 H3 . 0.9300 ?
C4 C12 . 1.394(4) ?
C4 H4 . 0.9300 ?
C5 C6 . 1.364(5) ?
C5 C14 . 1.387(4) ?
C5 H5 . 0.9300 ?
C6 C7 . 1.379(4) ?
C6 H6 . 0.9300 ?
C7 C8 . 1.373(4) ?
C7 H7 . 0.9300 ?
C8 O28 . 1.397(3) ?
C8 C13 . 1.403(4) ?
C9 O26 . 1.210(3) ?
C9 C13 . 1.491(4) ?
C9 C11 . 1.495(4) ?
C10 O27 . 1.223(3) ?
C10 C12 . 1.479(4) ?
C10 C14 . 1.485(4) ?
C11 C12 . 1.406(4) ?
C13 C14 . 1.407(4) ?
O15 S16 . 1.608(2) ?
S16 O17 . 1.415(2) ?
S16 O18 . 1.427(2) ?
S16 C19 . 1.745(3) ?
C19 C24 . 1.378(4) ?
C19 C20 . 1.386(4) ?
C20 C21 . 1.367(5) ?
C20 H20 . 0.9300 ?
C21 C22 . 1.389(4) ?
C21 H21 . 0.9300 ?
C22 C23 . 1.387(4) ?
C22 C25 . 1.502(5) ?
C23 C24 . 1.369(5) ?
C23 H23 . 0.9300 ?
C24 H24 . 0.9300 ?
C25 H25A . 0.9600 ?
C25 H25B . 0.9600 ?
C25 H25C . 0.9600 ?
O28 S29 . 1.6000(19) ?
S29 O30 . 1.416(2) ?
S29 O31 . 1.419(2) ?
S29 C32 . 1.745(3) ?
C32 C33 . 1.380(4) ?
C32 C37 . 1.390(4) ?
C33 C34 . 1.381(4) ?
C33 H33 . 0.9300 ?
C34 C35 . 1.381(5) ?
C34 H34 . 0.9300 ?
C35 C36 . 1.387(4) ?
C35 C38 . 1.508(4) ?
C36 C37 . 1.380(4) ?
C36 H36 . 0.9300 ?
C37 H37 . 0.9300 ?
C38 H38A . 0.9600 ?
C38 H38B . 0.9600 ?
C38 H38C . 0.9600 ?

loop_
_geom_hbond_atom_site_label_D
_geom_hbond_atom_site_label_H
_geom_hbond_atom_site_label_A
_geom_hbond_site_symmetry_A
_geom_hbond_distance_DH
_geom_hbond_distance_HA
_geom_hbond_distance_DA
_geom_hbond_angle_DHA
_geom_hbond_publ_flag
C24 H24 O18 3_667 0.93 2.54 3.332(4) 143 y
C33 H33 O30 4_564 0.93 2.56 3.241(4) 130 y
C36 H36 O31 1_455 0.93 2.58 3.458(4) 156 y

loop_
_geom_torsion_atom_site_label_1
_geom_torsion_atom_site_label_2
_geom_torsion_atom_site_label_3
_geom_torsion_atom_site_label_4
_geom_torsion_site_symmetry_1
_geom_torsion_site_symmetry_2
_geom_torsion_site_symmetry_3
_geom_torsion_site_symmetry_4
_geom_torsion
_geom_torsion_publ_flag
O15 C1 C2 C3 . . . . 176.5(3) ?
C11 C1 C2 C3 . . . . 0.1(4) ?
C1 C2 C3 C4 . . . . 1.3(5) ?
C2 C3 C4 C12 . . . . -0.9(5) ?
C14 C5 C6 C7 . . . . 0.8(4) ?
C5 C6 C7 C8 . . . . -3.2(4) ?
C6 C7 C8 O28 . . . . 176.9(2) ?
C6 C7 C8 C13 . . . . 1.9(4) ?
C2 C1 C11 C12 . . . . -1.6(4) ?
O15 C1 C11 C12 . . . . -177.9(2) ?
C2 C1 C11 C9 . . . . 172.5(2) ?
O15 C1 C11 C9 . . . . -3.9(4) ?
O26 C9 C11 C1 . . . . -19.9(4) ?
C13 C9 C11 C1 . . . . 165.1(2) ?
O26 C9 C11 C12 . . . . 154.0(3) ?
C13 C9 C11 C12 . . . . -21.0(3) ?
C3 C4 C12 C11 . . . . -0.7(4) ?
C3 C4 C12 C10 . . . . 179.4(3) ?
C1 C11 C12 C4 . . . . 1.9(4) ?
C9 C11 C12 C4 . . . . -172.4(2) ?
C1 C11 C12 C10 . . . . -178.1(2) ?
C9 C11 C12 C10 . . . . 7.6(4) ?
O27 C10 C12 C4 . . . . 3.1(4) ?
C14 C10 C12 C4 . . . . -173.8(2) ?
O27 C10 C12 C11 . . . . -176.9(2) ?
C14 C10 C12 C11 . . . . 6.3(4) ?
C7 C8 C13 C14 . . . . 1.6(4) ?
O28 C8 C13 C14 . . . . -173.7(2) ?
C7 C8 C13 C9 . . . . -174.4(2) ?
O28 C8 C13 C9 . . . . 10.3(3) ?
O26 C9 C13 C8 . . . . 22.0(4) ?
C11 C9 C13 C8 . . . . -163.1(2) ?
O26 C9 C13 C14 . . . . -154.0(2) ?
C11 C9 C13 C14 . . . . 21.0(3) ?
C6 C5 C14 C13 . . . . 2.8(4) ?
C6 C5 C14 C10 . . . . -177.4(3) ?
C8 C13 C14 C5 . . . . -4.0(3) ?
C9 C13 C14 C5 . . . . 172.2(2) ?
C8 C13 C14 C10 . . . . 176.3(2) ?
C9 C13 C14 C10 . . . . -7.6(3) ?
O27 C10 C14 C5 . . . . -2.9(4) ?
C12 C10 C14 C5 . . . . 173.9(2) ?
O27 C10 C14 C13 . . . . 176.9(2) ?
C12 C10 C14 C13 . . . . -6.3(4) ?
C2 C1 O15 S16 . . . . 77.9(3) ?
C11 C1 O15 S16 . . . . -105.6(2) ?
C1 O15 S16 O17 . . . . -165.1(2) ?
C1 O15 S16 O18 . . . . -37.1(2) ?
C1 O15 S16 C19 . . . . 79.4(2) ?
O17 S16 C19 C24 . . . . 148.7(2) ?
O18 S16 C19 C24 . . . . 14.1(3) ?
O15 S16 C19 C24 . . . . -101.4(2) ?
O17 S16 C19 C20 . . . . -32.5(3) ?
O18 S16 C19 C20 . . . . -167.1(2) ?
O15 S16 C19 C20 . . . . 77.3(2) ?
C24 C19 C20 C21 . . . . 0.2(4) ?
S16 C19 C20 C21 . . . . -178.6(2) ?
C19 C20 C21 C22 . . . . 0.2(5) ?
C20 C21 C22 C23 . . . . -0.4(5) ?
C20 C21 C22 C25 . . . . 178.3(3) ?
C21 C22 C23 C24 . . . . 0.3(5) ?
C25 C22 C23 C24 . . . . -178.4(4) ?
C22 C23 C24 C19 . . . . 0.0(5) ?
C20 C19 C24 C23 . . . . -0.3(5) ?
S16 C19 C24 C23 . . . . 178.5(3) ?
C7 C8 O28 S29 . . . . 47.3(3) ?
C13 C8 O28 S29 . . . . -137.4(2) ?
C8 O28 S29 O30 . . . . 169.05(19) ?
C8 O28 S29 O31 . . . . -63.2(2) ?
C8 O28 S29 C32 . . . . 53.2(2) ?
O30 S29 C32 C33 . . . . 144.9(2) ?
O31 S29 C32 C33 . . . . 11.2(3) ?
O28 S29 C32 C33 . . . . -105.0(2) ?
O30 S29 C32 C37 . . . . -33.5(3) ?
O31 S29 C32 C37 . . . . -167.2(2) ?
O28 S29 C32 C37 . . . . 76.6(2) ?
C37 C32 C33 C34 . . . . -0.1(4) ?
S29 C32 C33 C34 . . . . -178.5(2) ?
C32 C33 C34 C35 . . . . 0.8(5) ?
C33 C34 C35 C36 . . . . -0.5(4) ?
C33 C34 C35 C38 . . . . -179.6(3) ?
C34 C35 C36 C37 . . . . -0.5(4) ?
C38 C35 C36 C37 . . . . 178.6(3) ?
C35 C36 C37 C32 . . . . 1.1(4) ?
C33 C32 C37 C36 . . . . -0.8(4) ?
S29 C32 C37 C36 . . . . 177.5(2) ?

loop_
_cod_related_entry_id
_cod_related_entry_database
_cod_related_entry_code
1 ChemSpider 24744005
